data_1561252
loop_
_publ_author_name
'Xu, Ning'
'Li, Yanyan'
'Cheng, Qian'
'Zhang, Guoan'

_publ_section_title
;
 Structures and properties of two coordination polymers constructed by the
 semirigid bi-functional 5-((1-methyl-1H-tetrazol-5-yl)thio)isophthalic
 acid ligand
;
_journal_name_full 'Journal of Solid State Chemistry'
_journal_page_first 453
_journal_page_last 459
_journal_paper_doi 10.1016/j.jssc.2017.11.007
_journal_volume 258
_journal_year 2018
_chemical_formula_sum 'C10 H8 Cd N4 O5 S'
_chemical_formula_weight 408.66
_space_group_crystal_system triclinic
_space_group_IT_number 2
_space_group_name_Hall '-P 1'
_space_group_name_H-M_alt 'P -1'
_atom_sites_solution_hydrogens mixed
_cell_angle_alpha 113.1960(10)
_cell_angle_beta 104.0430(10)
_cell_angle_gamma 102.8260(10)
_cell_formula_units_Z 2
_cell_length_a 8.1568(8)
_cell_length_b 9.2652(9)
_cell_length_c 10.2933(10)
_cell_measurement_reflns_used 7548
_cell_measurement_temperature 298(2)
_cell_measurement_theta_max 32.05
_cell_measurement_theta_min 2.32
_cell_volume 648.18(11)
_computing_structure_refinement 'SHELXL-2014/7 (Sheldrick, 2014)'
_diffrn_ambient_temperature 298(2)
_diffrn_measured_fraction_theta_full 0.982
_diffrn_measured_fraction_theta_max 0.978
_diffrn_measurement_device_type CCD
_diffrn_radiation_type MoK\a
_diffrn_radiation_wavelength 0.71073
_diffrn_reflns_av_R_equivalents 0.0224
_diffrn_reflns_av_unetI/netI 0.0284
_diffrn_reflns_Laue_measured_fraction_full 0.982
_diffrn_reflns_Laue_measured_fraction_max 0.978
_diffrn_reflns_limit_h_max 10
_diffrn_reflns_limit_h_min -11
_diffrn_reflns_limit_k_max 12
_diffrn_reflns_limit_k_min -12
_diffrn_reflns_limit_l_max 14
_diffrn_reflns_limit_l_min -14
_diffrn_reflns_number 7601
_diffrn_reflns_point_group_measured_fraction_full 0.982
_diffrn_reflns_point_group_measured_fraction_max 0.978
_diffrn_reflns_theta_full 25.242
_diffrn_reflns_theta_max 28.999
_diffrn_reflns_theta_min 2.315
_exptl_absorpt_coefficient_mu 1.874
_exptl_absorpt_correction_type multi-scan
_exptl_absorpt_process_details sadabs
_exptl_crystal_colour colorless
_exptl_crystal_density_diffrn 2.094
_exptl_crystal_description block
_exptl_crystal_F_000 400
_exptl_crystal_size_max 0.100
_exptl_crystal_size_mid 0.100
_exptl_crystal_size_min 0.100
_exptl_transmission_factor_max 0.864
_exptl_transmission_factor_min 0.864
_refine_diff_density_max 0.545
_refine_diff_density_min -0.579
_refine_diff_density_rms 0.097
_refine_ls_extinction_coef 0.073(2)
_refine_ls_extinction_expression Fc^*^=kFc[1+0.001xFc^2^\l^3^/sin(2\q)]^-1/4^
_refine_ls_extinction_method 'SHELXL-2014/7 (Sheldrick 2014'
_refine_ls_goodness_of_fit_ref 1.169
_refine_ls_hydrogen_treatment constr
_refine_ls_matrix_type full
_refine_ls_number_parameters 192
_refine_ls_number_reflns 3365
_refine_ls_number_restraints 0
_refine_ls_restrained_S_all 1.169
_refine_ls_R_factor_all 0.0209
_refine_ls_R_factor_gt 0.0204
_refine_ls_shift/su_max 0.001
_refine_ls_shift/su_mean 0.000
_refine_ls_structure_factor_coef Fsqd
_refine_ls_weighting_details 'w=1/[\s^2^(Fo^2^)+(0.0233P)^2^+0.3363P] where P=(Fo^2^+2Fc^2^)/3'
_refine_ls_weighting_scheme calc
_refine_ls_wR_factor_gt 0.0558
_refine_ls_wR_factor_ref 0.0562
_reflns_Friedel_coverage 0.000
_reflns_Friedel_fraction_full .
_reflns_Friedel_fraction_max .
_reflns_number_gt 3296
_reflns_number_total 3365
_reflns_threshold_expression 'I > 2\s(I)'
_cod_data_source_file JSSC-2018-258-453.cif
_cod_data_source_block compound1
_cod_database_code 1561252
_shelx_space_group_comment
;
The symmetry employed for this shelxl refinement is uniquely defined
by the following loop, which should always be used as a source of
symmetry information in preference to the above space-group names.
They are only intended as comments.
;
_shelx_estimated_absorpt_t_min 0.835
_shelx_estimated_absorpt_t_max 0.835

loop_
_space_group_symop_operation_xyz
'x, y, z'
'-x, -y, -z'

loop_
_atom_site_label
_atom_site_type_symbol
_atom_site_fract_x
_atom_site_fract_y
_atom_site_fract_z
_atom_site_U_iso_or_equiv
_atom_site_adp_type
_atom_site_occupancy
_atom_site_site_symmetry_order
_atom_site_calc_flag
_atom_site_refinement_flags_posn
_atom_site_refinement_flags_adp
_atom_site_refinement_flags_occupancy
_atom_site_disorder_assembly
_atom_site_disorder_group
C1 C 0.7193(3) 0.0767(2) -0.1316(2) 0.0233(3) Uani 1 1 d . . . . .
C2 C 0.8154(2) 0.2543(2) -0.00446(19) 0.0199(3) Uani 1 1 d . . . . .
C3 C 0.9684(2) 0.2937(2) 0.11641(19) 0.0192(3) Uani 1 1 d . . . . .
H3 H 1.0102 0.2095 0.1210 0.023 Uiso 1 1 calc R U . . .
C4 C 1.0597(2) 0.4599(2) 0.23137(19) 0.0185(3) Uani 1 1 d . . . . .
C5 C 0.9994(2) 0.5863(2) 0.2227(2) 0.0202(3) Uani 1 1 d . . . . .
H5 H 1.0632 0.6977 0.2962 0.024 Uiso 1 1 calc R U . . .
C6 C 0.8429(2) 0.5445(2) 0.1031(2) 0.0199(3) Uani 1 1 d . . . . .
C7 C 0.7500(2) 0.3797(2) -0.0115(2) 0.0215(3) Uani 1 1 d . . . . .
H7 H 0.6462 0.3531 -0.0915 0.026 Uiso 1 1 calc R U . . .
C8 C 1.2266(2) 0.5073(2) 0.3636(2) 0.0215(3) Uani 1 1 d . . . . .
C9 C 0.7485(2) 0.7957(2) 0.2666(2) 0.0218(3) Uani 1 1 d . . . . .
C10 C 0.8643(3) 1.0988(3) 0.3222(3) 0.0357(5) Uani 1 1 d . . . . .
H10A H 0.7644 1.1105 0.2604 0.054 Uiso 1 1 calc R U . . .
H10B H 0.9447 1.0746 0.2691 0.054 Uiso 1 1 calc R U . . .
H10C H 0.9280 1.2015 0.4161 0.054 Uiso 1 1 calc R U . . .
Cd1 Cd 0.57246(2) -0.23256(2) -0.36634(2) 0.02081(7) Uani 1 1 d . . . . .
N1 N 0.7969(2) 0.9617(2) 0.35399(19) 0.0232(3) Uani 1 1 d . . . . .
N2 N 0.7650(3) 0.9885(2) 0.4819(2) 0.0286(3) Uani 1 1 d . . . . .
N3 N 0.7016(3) 0.8417(2) 0.4707(2) 0.0287(3) Uani 1 1 d . . . . .
N4 N 0.6873(3) 0.7176(2) 0.3378(2) 0.0284(3) Uani 1 1 d . . . . .
O1 O 0.7972(2) -0.0268(2) -0.1405(2) 0.0469(5) Uani 1 1 d . . . . .
O2 O 0.5676(2) 0.0384(2) -0.2256(2) 0.0418(4) Uani 1 1 d . . . . .
O3 O 1.2584(2) 0.3943(2) 0.39117(19) 0.0359(3) Uani 1 1 d . . . . .
O4 O 1.3191(2) 0.6614(2) 0.4415(2) 0.0395(4) Uani 1 1 d . . . . .
O5 O 0.4266(3) -0.3584(2) -0.2501(2) 0.0533(5) Uani 1 1 d . . . . .
H5A H 0.4076 -0.4596 -0.2805 0.080 Uiso 1 1 d R U . . .
H5B H 0.4528 -0.3104 -0.1584 0.080 Uiso 1 1 d R U . . .
S1 S 0.76751(7) 0.70658(7) 0.08999(5) 0.02778(11) Uani 1 1 d . . . . .

loop_
_atom_site_aniso_label
_atom_site_aniso_U_11
_atom_site_aniso_U_22
_atom_site_aniso_U_33
_atom_site_aniso_U_23
_atom_site_aniso_U_13
_atom_site_aniso_U_12
C1 0.0231(8) 0.0181(8) 0.0182(8) 0.0035(7) 0.0034(7) 0.0034(7)
C2 0.0196(7) 0.0168(7) 0.0166(7) 0.0041(6) 0.0049(6) 0.0041(6)
C3 0.0203(7) 0.0155(7) 0.0184(7) 0.0063(6) 0.0052(6) 0.0056(6)
C4 0.0175(7) 0.0173(8) 0.0157(7) 0.0056(6) 0.0031(6) 0.0049(6)
C5 0.0205(7) 0.0163(7) 0.0177(7) 0.0050(6) 0.0034(6) 0.0052(6)
C6 0.0220(8) 0.0206(8) 0.0182(7) 0.0092(7) 0.0066(6) 0.0106(7)
C7 0.0186(7) 0.0241(8) 0.0185(8) 0.0082(7) 0.0046(6) 0.0078(7)
C8 0.0179(7) 0.0219(8) 0.0190(8) 0.0065(7) 0.0032(6) 0.0071(6)
C9 0.0225(8) 0.0207(8) 0.0236(8) 0.0103(7) 0.0084(7) 0.0106(7)
C10 0.0408(11) 0.0233(9) 0.0475(13) 0.0198(9) 0.0203(10) 0.0091(9)
Cd1 0.01942(9) 0.01686(9) 0.01731(9) 0.00418(6) 0.00118(5) 0.00443(5)
N1 0.0247(7) 0.0201(7) 0.0262(8) 0.0108(6) 0.0103(6) 0.0098(6)
N2 0.0330(9) 0.0250(8) 0.0264(8) 0.0096(7) 0.0125(7) 0.0112(7)
N3 0.0366(9) 0.0250(8) 0.0269(8) 0.0119(7) 0.0150(7) 0.0126(7)
N4 0.0387(9) 0.0224(8) 0.0272(8) 0.0123(7) 0.0152(7) 0.0119(7)
O1 0.0399(9) 0.0227(8) 0.0426(10) -0.0036(7) -0.0110(8) 0.0135(7)
O2 0.0297(7) 0.0260(8) 0.0362(9) -0.0026(7) -0.0094(7) 0.0071(6)
O3 0.0370(8) 0.0297(8) 0.0344(8) 0.0123(7) 0.0019(7) 0.0181(7)
O4 0.0299(7) 0.0248(7) 0.0375(9) 0.0107(7) -0.0127(6) -0.0015(6)
O5 0.0780(14) 0.0335(9) 0.0412(10) 0.0146(8) 0.0313(10) 0.0029(9)
S1 0.0406(3) 0.0301(2) 0.0226(2) 0.01529(19) 0.0137(2) 0.0226(2)

loop_
_atom_type_symbol
_atom_type_description
_atom_type_scat_dispersion_real
_atom_type_scat_dispersion_imag
_atom_type_scat_source
C C 0.0033 0.0016 'International Tables Vol C Tables 4.2.6.8 and 6.1.1.4'
H H 0.0000 0.0000 'International Tables Vol C Tables 4.2.6.8 and 6.1.1.4'
N N 0.0061 0.0033 'International Tables Vol C Tables 4.2.6.8 and 6.1.1.4'
O O 0.0106 0.0060 'International Tables Vol C Tables 4.2.6.8 and 6.1.1.4'
S S 0.1246 0.1234 'International Tables Vol C Tables 4.2.6.8 and 6.1.1.4'
Cd Cd -0.8075 1.2024 'International Tables Vol C Tables 4.2.6.8 and 6.1.1.4'

loop_
_geom_angle_atom_site_label_1
_geom_angle_atom_site_label_2
_geom_angle_atom_site_label_3
_geom_angle
_geom_angle_site_symmetry_1
_geom_angle_site_symmetry_3
O2 C1 O1 122.19(18) . .
O2 C1 C2 119.38(17) . .
O1 C1 C2 118.41(17) . .
C3 C2 C7 120.49(16) . .
C3 C2 C1 120.51(16) . .
C7 C2 C1 118.99(16) . .
C2 C3 C4 119.97(16) . .
C2 C3 H3 120.0 . .
C4 C3 H3 120.0 . .
C5 C4 C3 119.96(16) . .
C5 C4 C8 118.63(16) . .
C3 C4 C8 121.38(16) . .
C4 C5 C6 119.51(16) . .
C4 C5 H5 120.2 . .
C6 C5 H5 120.2 . .
C7 C6 C5 121.12(16) . .
C7 C6 S1 119.19(14) . .
C5 C6 S1 119.58(14) . .
C6 C7 C2 118.87(16) . .
C6 C7 H7 120.6 . .
C2 C7 H7 120.6 . .
O3 C8 O4 125.43(18) . .
O3 C8 C4 118.72(17) . .
O4 C8 C4 115.78(16) . .
N4 C9 N1 108.62(16) . .
N4 C9 S1 127.78(15) . .
N1 C9 S1 123.60(14) . .
N1 C10 H10A 109.5 . .
N1 C10 H10B 109.5 . .
H10A C10 H10B 109.5 . .
N1 C10 H10C 109.5 . .
H10A C10 H10C 109.5 . .
H10B C10 H10C 109.5 . .
O4 Cd1 O3 114.17(6) 1_444 2_755
O4 Cd1 O1 155.58(7) 1_444 .
O3 Cd1 O1 89.95(6) 2_755 .
O4 Cd1 O5 89.70(8) 1_444 .
O3 Cd1 O5 91.38(8) 2_755 .
O1 Cd1 O5 93.60(8) . .
O4 Cd1 O2 99.87(6) 1_444 .
O3 Cd1 O2 145.18(6) 2_755 .
O1 Cd1 O2 55.73(6) . .
O5 Cd1 O2 96.06(7) . .
O4 Cd1 N3 83.87(7) 1_444 1_544
O3 Cd1 N3 82.59(6) 2_755 1_544
O1 Cd1 N3 96.21(7) . 1_544
O5 Cd1 N3 168.46(7) . 1_544
O2 Cd1 N3 94.48(7) . 1_544
N2 N1 C9 108.66(15) . .
N2 N1 C10 122.05(17) . .
C9 N1 C10 129.21(17) . .
N3 N2 N1 105.75(16) . .
N2 N3 N4 112.00(16) . .
N2 N3 Cd1 128.44(13) . 1_566
N4 N3 Cd1 118.89(13) . 1_566
C9 N4 N3 104.96(16) . .
C1 O1 Cd1 92.49(12) . .
C1 O2 Cd1 89.43(12) . .
C8 O3 Cd1 143.38(15) . 2_755
C8 O4 Cd1 124.34(14) . 1_666
Cd1 O5 H5A 116.9 . .
Cd1 O5 H5B 120.6 . .
H5A O5 H5B 110.1 . .
C9 S1 C6 99.07(8) . .

loop_
_geom_bond_atom_site_label_1
_geom_bond_atom_site_label_2
_geom_bond_distance
_geom_bond_site_symmetry_2
C1 O2 1.244(2) .
C1 O1 1.249(3) .
C1 C2 1.506(2) .
C2 C3 1.387(2) .
C2 C7 1.401(2) .
C3 C4 1.398(2) .
C3 H3 0.9300 .
C4 C5 1.392(2) .
C4 C8 1.505(2) .
C5 C6 1.392(2) .
C5 H5 0.9300 .
C6 C7 1.390(2) .
C6 S1 1.7830(18) .
C7 H7 0.9300 .
C8 O3 1.250(2) .
C8 O4 1.256(2) .
C9 N4 1.321(2) .
C9 N1 1.342(2) .
C9 S1 1.7381(18) .
C10 N1 1.459(3) .
C10 H10A 0.9600 .
C10 H10B 0.9600 .
C10 H10C 0.9600 .
Cd1 O4 2.1756(15) 1_444
Cd1 O3 2.2363(15) 2_755
Cd1 O1 2.2998(17) .
Cd1 O5 2.3198(17) .
Cd1 O2 2.3687(16) .
Cd1 N3 2.4167(17) 1_544
N1 N2 1.342(2) .
N2 N3 1.291(3) .
N3 N4 1.354(2) .
N3 Cd1 2.4167(17) 1_566
O3 Cd1 2.2363(15) 2_755
O4 Cd1 2.1756(15) 1_666
O5 H5A 0.8258 .
O5 H5B 0.8139 .

loop_
_geom_torsion_atom_site_label_1
_geom_torsion_atom_site_label_2
_geom_torsion_atom_site_label_3
_geom_torsion_atom_site_label_4
_geom_torsion
_geom_torsion_site_symmetry_1
_geom_torsion_site_symmetry_2
_geom_torsion_site_symmetry_3
_geom_torsion_site_symmetry_4
O2 C1 C2 C3 168.48(18) . . . .
O1 C1 C2 C3 -12.8(3) . . . .
O2 C1 C2 C7 -12.7(3) . . . .
O1 C1 C2 C7 166.0(2) . . . .
C7 C2 C3 C4 -0.8(2) . . . .
C1 C2 C3 C4 178.00(15) . . . .
C2 C3 C4 C5 -1.5(2) . . . .
C2 C3 C4 C8 -179.62(15) . . . .
C3 C4 C5 C6 3.2(3) . . . .
C8 C4 C5 C6 -178.54(15) . . . .
C4 C5 C6 C7 -2.8(3) . . . .
C4 C5 C6 S1 -178.96(13) . . . .
C5 C6 C7 C2 0.6(3) . . . .
S1 C6 C7 C2 176.75(13) . . . .
C3 C2 C7 C6 1.2(2) . . . .
C1 C2 C7 C6 -177.60(16) . . . .
C5 C4 C8 O3 164.08(17) . . . .
C3 C4 C8 O3 -17.7(3) . . . .
C5 C4 C8 O4 -13.0(2) . . . .
C3 C4 C8 O4 165.17(17) . . . .
N4 C9 N1 N2 -0.2(2) . . . .
S1 C9 N1 N2 179.90(14) . . . .
N4 C9 N1 C10 -177.0(2) . . . .
S1 C9 N1 C10 3.1(3) . . . .
C9 N1 N2 N3 0.8(2) . . . .
C10 N1 N2 N3 177.87(19) . . . .
N1 N2 N3 N4 -1.1(2) . . . .
N1 N2 N3 Cd1 -171.52(13) . . . 1_566
N1 C9 N4 N3 -0.4(2) . . . .
S1 C9 N4 N3 179.44(15) . . . .
N2 N3 N4 C9 1.0(2) . . . .
Cd1 N3 N4 C9 172.39(12) 1_566 . . .
O2 C1 O1 Cd1 4.1(2) . . . .
C2 C1 O1 Cd1 -174.59(14) . . . .
O1 C1 O2 Cd1 -3.9(2) . . . .
C2 C1 O2 Cd1 174.70(15) . . . .
O4 C8 O3 Cd1 -81.1(3) . . . 2_755
C4 C8 O3 Cd1 102.1(2) . . . 2_755
O3 C8 O4 Cd1 5.7(3) . . . 1_666
C4 C8 O4 Cd1 -177.48(12) . . . 1_666
N4 C9 S1 C6 -39.59(19) . . . .
N1 C9 S1 C6 140.24(16) . . . .
C7 C6 S1 C9 126.84(15) . . . .
C5 C6 S1 C9 -56.97(15) . . . .
